data_4317870
loop_
_publ_author_name
'Carsten Knapp'
'Enno Lork'
'Paul G. Watson'
'R\"udiger Mews'

_publ_contact_author
;
          R\"udiger Mews
          Institute of Inorganic and Physical Chemistry
          University of Bremen
          P.O.330 440
          D - 28334 Bremen
          Germany
;
_publ_contact_author_fax '+49 421 218 4267'
_publ_contact_author_phone '+49 421 218 3354'
_publ_section_title
;
 Lithium Fluoroarylamidinates: Syntheses, Structures, and Reactions
;
_journal_name_full 'Inorganic Chemistry'
_journal_page_first 2014
_journal_page_last 2025
_journal_paper_doi 10.1021/ic011099t
_journal_volume 41
_journal_year 2002
_chemical_formula_sum 'C40 H48 F8 Li2 N6 Si4'
_chemical_formula_weight 891.08
_chemical_name_systematic
;
   ?
;
_space_group_IT_number 15
_symmetry_cell_setting monoclinic
_symmetry_space_group_name_Hall '-C 2yc'
_symmetry_space_group_name_H-M 'C 1 2/c 1'
_atom_sites_solution_hydrogens geom
_atom_sites_solution_primary direct
_atom_sites_solution_secondary difmap
_audit_creation_method SHELXL-97
_cell_angle_alpha 90.00
_cell_angle_beta 105.87(3)
_cell_angle_gamma 90.00
_cell_formula_units_Z 4
_cell_length_a 19.282(4)
_cell_length_b 18.171(4)
_cell_length_c 14.203(3)
_cell_measurement_reflns_used 8000
_cell_measurement_temperature 173(2)
_cell_measurement_theta_max 26.05
_cell_measurement_theta_min 1.65
_cell_volume 4786.7(19)
_computing_cell_refinement 'STOE cell'
_computing_data_collection 'STOE expose'
_computing_data_reduction 'STOE reduce'
_computing_molecular_graphics Diamond
_computing_publication_material 'SHELXL-97 (Sheldrick, 1997)'
_computing_structure_refinement 'SHELXL-97 (Sheldrick, 1997)'
_computing_structure_solution 'SHELXS-97 (Sheldrick, 1997)'
_diffrn_ambient_temperature 173(2)
_diffrn_measured_fraction_theta_full 1.000
_diffrn_measured_fraction_theta_max 1.000
_diffrn_measurement_device_type 'STOE IPDS'
_diffrn_radiation_monochromator graphite
_diffrn_radiation_source 'fine-focus sealed tube'
_diffrn_radiation_type MoK\a
_diffrn_radiation_wavelength 0.71073
_diffrn_reflns_av_R_equivalents 0.1171
_diffrn_reflns_av_sigmaI/netI 0.0849
_diffrn_reflns_limit_h_max 22
_diffrn_reflns_limit_h_min -22
_diffrn_reflns_limit_k_max 21
_diffrn_reflns_limit_k_min -21
_diffrn_reflns_limit_l_max 16
_diffrn_reflns_limit_l_min -16
_diffrn_reflns_number 30701
_diffrn_reflns_theta_full 25.00
_diffrn_reflns_theta_max 25.00
_diffrn_reflns_theta_min 1.95
_diffrn_standards_decay_% 'random variation +/-2.0'
_exptl_absorpt_coefficient_mu 0.189
_exptl_absorpt_correction_T_max 0.9454
_exptl_absorpt_correction_T_min 0.9113
_exptl_absorpt_correction_type none
_exptl_crystal_colour 'light brown'
_exptl_crystal_density_diffrn 1.236
_exptl_crystal_density_method 'not measured'
_exptl_crystal_description blocks
_exptl_crystal_F_000 1856
_exptl_crystal_size_max 0.50
_exptl_crystal_size_mid 0.40
_exptl_crystal_size_min 0.30
_refine_diff_density_max 0.355
_refine_diff_density_min -0.277
_refine_diff_density_rms 0.062
_refine_ls_extinction_method none
_refine_ls_goodness_of_fit_ref 0.810
_refine_ls_hydrogen_treatment refU
_refine_ls_matrix_type full
_refine_ls_number_parameters 277
_refine_ls_number_reflns 4220
_refine_ls_number_restraints 0
_refine_ls_restrained_S_all 0.810
_refine_ls_R_factor_all 0.1074
_refine_ls_R_factor_gt 0.0509
_refine_ls_shift/su_max 0.005
_refine_ls_shift/su_mean 0.001
_refine_ls_structure_factor_coef Fsqd
_refine_ls_weighting_details 'calc w=1/[\s^2^(Fo^2^)+(0.0640P)^2^+0.0000P] where P=(Fo^2^+2Fc^2^)/3'
_refine_ls_weighting_scheme calc
_refine_ls_wR_factor_gt 0.1048
_refine_ls_wR_factor_ref 0.1169
_reflns_number_gt 2223
_reflns_number_total 4220
_reflns_threshold_expression >2sigma(I)
_cod_data_source_file ic011099t_06.cif
_cod_data_source_block 3d
_cod_depositor_comments
;
The following automatic conversions were performed:

'_symmetry_cell_setting' value 'Monoclinic' changed to 'monoclinic'
according to the built-in table from CIF Core dictionary named
'cif_core.dic' version 2.4.1 from 2010-06-29.

Automatic conversion script
Id: cif_fix_values 1646 2011-03-28 12:23:43Z adriana 

The following automatic conversions were performed:
data name '_publ_contact_autor' replaced with '_publ_contact_author'
as specified in the replacement file
'/home/antanas/src/cod-tools/trunk/data/replacement-values/replacement_tags.lst'.

Automatic conversion script
Id: cif_correct_tags 4998 2017-03-02 13:24:31Z antanas 
;
_cod_original_cell_volume 4786.7(18)
_cod_database_code 4317870

loop_
_symmetry_equiv_pos_as_xyz
'x, y, z'
'-x, y, -z+1/2'
'x+1/2, y+1/2, z'
'-x+1/2, y+1/2, -z+1/2'
'-x, -y, -z'
'x, -y, z-1/2'
'-x+1/2, -y+1/2, -z'
'x+1/2, -y+1/2, z-1/2'

loop_
_atom_site_label
_atom_site_type_symbol
_atom_site_fract_x
_atom_site_fract_y
_atom_site_fract_z
_atom_site_U_iso_or_equiv
_atom_site_adp_type
_atom_site_occupancy
_atom_site_symmetry_multiplicity
_atom_site_calc_flag
_atom_site_refinement_flags
_atom_site_disorder_assembly
_atom_site_disorder_group
Li1 Li -0.0194(3) 0.2850(3) 0.3249(4) 0.0497(14) Uani 1 1 d . . .
N1 N 0.01750(12) 0.18108(13) 0.33539(17) 0.0379(6) Uani 1 1 d . . .
Si1 Si 0.04478(5) 0.14488(5) 0.45185(6) 0.0394(2) Uani 1 1 d . . .
C6 C 0.12352(18) 0.0805(2) 0.4764(2) 0.0522(9) Uani 1 1 d . . .
H6A H 0.1086 0.0340 0.4419 0.087(3) Uiso 1 1 calc R . .
H6B H 0.1410 0.0712 0.5469 0.087(3) Uiso 1 1 calc R . .
H6C H 0.1622 0.1027 0.4531 0.087(3) Uiso 1 1 calc R . .
C7 C 0.07478(18) 0.22394(19) 0.5380(2) 0.0542(9) Uani 1 1 d . . .
H7A H 0.1169 0.2475 0.5247 0.087(3) Uiso 1 1 calc R . .
H7B H 0.0876 0.2059 0.6056 0.087(3) Uiso 1 1 calc R . .
H7C H 0.0355 0.2598 0.5287 0.087(3) Uiso 1 1 calc R . .
C8 C -0.03196(18) 0.09956(19) 0.4855(2) 0.0510(9) Uani 1 1 d . . .
H8A H -0.0687 0.1364 0.4871 0.087(3) Uiso 1 1 calc R . .
H8B H -0.0145 0.0767 0.5501 0.087(3) Uiso 1 1 calc R . .
H8C H -0.0530 0.0617 0.4368 0.087(3) Uiso 1 1 calc R . .
C1 C 0.0000 0.1466(2) 0.2500 0.0354(9) Uani 1 2 d S . .
C2 C 0.0000 0.0627(2) 0.2500 0.0386(10) Uani 1 2 d S . .
C3 C 0.06003(19) 0.02144(18) 0.2494(2) 0.0468(8) Uani 1 1 d . . .
F1 F 0.12133(10) 0.05830(11) 0.24854(14) 0.0596(5) Uani 1 1 d . . .
C4 C 0.0619(2) -0.0545(2) 0.2501(2) 0.0586(10) Uani 1 1 d . . .
H4 H 0.1049 -0.0803 0.2506 0.088(5) Uiso 1 1 calc R . .
C5 C 0.0000 -0.0917(3) 0.2500 0.0657(16) Uani 1 2 d S . .
H5 H 0.0000 -0.1440 0.2500 0.088(5) Uiso 1 2 calc SR . .
N2 N 0.05858(13) 0.36062(14) 0.29531(17) 0.0411(6) Uiso 1 1 d . . .
Si2 Si 0.14522(5) 0.38885(5) 0.35418(7) 0.0474(3) Uani 1 1 d . . .
C14 C 0.20119(18) 0.3043(2) 0.3603(3) 0.0650(11) Uani 1 1 d . . .
H14A H 0.1797 0.2638 0.3883 0.087(3) Uiso 1 1 calc R . .
H14B H 0.2501 0.3138 0.4016 0.087(3) Uiso 1 1 calc R . .
H14C H 0.2031 0.2909 0.2942 0.087(3) Uiso 1 1 calc R . .
C15 C 0.1526(2) 0.4236(2) 0.4798(3) 0.0687(11) Uani 1 1 d . . .
H15A H 0.1225 0.4676 0.4759 0.087(3) Uiso 1 1 calc R . .
H15B H 0.2029 0.4361 0.5121 0.087(3) Uiso 1 1 calc R . .
H15C H 0.1362 0.3855 0.5176 0.087(3) Uiso 1 1 calc R . .
C16 C 0.18097(19) 0.4612(2) 0.2868(3) 0.0677(11) Uani 1 1 d . . .
H16A H 0.1700 0.4479 0.2175 0.087(3) Uiso 1 1 calc R . .
H16B H 0.2333 0.4652 0.3143 0.087(3) Uiso 1 1 calc R . .
H16C H 0.1584 0.5085 0.2934 0.087(3) Uiso 1 1 calc R . .
C9 C 0.0000 0.3976(2) 0.2500 0.0355(10) Uani 1 2 d S . .
C10 C 0.0000 0.4804(2) 0.2500 0.0440(11) Uani 1 2 d S . .
C11 C -0.0136(2) 0.5198(2) 0.3256(4) 0.0740(13) Uani 1 1 d . . .
F2 F -0.02788(14) 0.48230(19) 0.39961(19) 0.1061(10) Uani 1 1 d . . .
C12 C -0.0135(3) 0.5963(3) 0.3253(6) 0.143(3) Uani 1 1 d . . .
H12 H -0.0230 0.6228 0.3781 0.088(5) Uiso 1 1 calc R . .
C13 C 0.0000 0.6324(6) 0.2500 0.212(11) Uani 1 2 d S . .
H13 H 0.0000 0.6846 0.2500 0.088(5) Uiso 1 2 calc SR . .
N3 N -0.08944(16) 0.30240(16) 0.4124(2) 0.0572(8) Uani 1 1 d . . .
C17 C -0.12693(18) 0.31034(18) 0.4617(3) 0.0494(8) Uani 1 1 d . . .
C18 C -0.17280(16) 0.32076(17) 0.5245(2) 0.0434(8) Uani 1 1 d . . .
C19 C -0.22979(18) 0.36974(19) 0.5018(3) 0.0539(9) Uani 1 1 d . . .
F3 F -0.24275(11) 0.40539(13) 0.41567(18) 0.0795(7) Uani 1 1 d . . .
C20 C -0.27311(19) 0.3825(2) 0.5621(4) 0.0670(11) Uani 1 1 d . . .
H20 H -0.3114 0.4172 0.5448 0.088(5) Uiso 1 1 calc R . .
C21 C -0.2598(2) 0.3440(2) 0.6478(4) 0.0713(12) Uani 1 1 d . . .
H21 H -0.2899 0.3518 0.6898 0.088(5) Uiso 1 1 calc R . .
C22 C -0.2041(2) 0.2943(2) 0.6748(3) 0.0641(10) Uani 1 1 d . . .
H22 H -0.1952 0.2680 0.7347 0.088(5) Uiso 1 1 calc R . .
C23 C -0.16171(18) 0.28379(19) 0.6126(3) 0.0520(9) Uani 1 1 d . . .
F4 F -0.10676(11) 0.23492(12) 0.63606(15) 0.0704(6) Uani 1 1 d . . .

loop_
_atom_site_aniso_label
_atom_site_aniso_U_11
_atom_site_aniso_U_22
_atom_site_aniso_U_33
_atom_site_aniso_U_23
_atom_site_aniso_U_13
_atom_site_aniso_U_12
Li1 0.044(3) 0.041(3) 0.065(4) 0.007(3) 0.017(3) 0.003(3)
N1 0.0368(14) 0.0366(14) 0.0395(14) -0.0047(12) 0.0092(11) 0.0001(12)
Si1 0.0378(5) 0.0397(5) 0.0386(5) -0.0009(4) 0.0068(4) 0.0020(4)
C6 0.048(2) 0.055(2) 0.048(2) 0.0003(17) 0.0037(16) 0.0075(17)
C7 0.054(2) 0.056(2) 0.049(2) -0.0043(17) 0.0062(16) 0.0040(18)
C8 0.051(2) 0.056(2) 0.0451(19) 0.0026(17) 0.0126(16) 0.0002(18)
C1 0.028(2) 0.036(2) 0.042(3) 0.000 0.0093(18) 0.000
C2 0.047(3) 0.033(3) 0.032(2) 0.000 0.004(2) 0.000
C3 0.059(2) 0.043(2) 0.0363(18) 0.0003(15) 0.0098(15) 0.0059(18)
F1 0.0497(12) 0.0675(14) 0.0631(13) 0.0013(10) 0.0182(10) 0.0130(11)
C4 0.088(3) 0.043(2) 0.041(2) 0.0005(17) 0.0103(19) 0.021(2)
C5 0.109(5) 0.037(3) 0.042(3) 0.000 0.006(3) 0.000
Si2 0.0345(5) 0.0485(6) 0.0564(6) -0.0055(5) 0.0079(4) -0.0009(4)
C14 0.0397(19) 0.073(3) 0.078(3) -0.006(2) 0.0081(18) 0.0090(19)
C15 0.052(2) 0.075(3) 0.074(3) -0.018(2) 0.009(2) 0.000(2)
C16 0.045(2) 0.073(3) 0.082(3) -0.002(2) 0.0121(19) -0.015(2)
C9 0.036(2) 0.036(2) 0.038(2) 0.000 0.0142(19) 0.000
C10 0.034(2) 0.035(3) 0.056(3) 0.000 0.000(2) 0.000
C11 0.046(2) 0.068(3) 0.092(3) -0.040(3) -0.008(2) 0.013(2)
F2 0.0822(18) 0.172(3) 0.0630(16) -0.0473(18) 0.0168(13) 0.0328(18)
C12 0.070(4) 0.080(5) 0.233(9) -0.103(6) -0.039(4) 0.027(4)
C13 0.082(7) 0.035(6) 0.44(3) 0.000 -0.069(11) 0.000
N3 0.0534(18) 0.0540(19) 0.068(2) 0.0095(16) 0.0229(16) 0.0083(15)
C17 0.0413(19) 0.045(2) 0.060(2) 0.0041(17) 0.0101(18) 0.0016(17)
C18 0.0352(17) 0.0379(18) 0.059(2) -0.0067(16) 0.0152(15) -0.0035(15)
C19 0.0405(19) 0.045(2) 0.074(3) 0.0009(19) 0.0124(18) -0.0022(17)
F3 0.0617(14) 0.0741(16) 0.1007(18) 0.0226(14) 0.0191(13) 0.0176(12)
C20 0.044(2) 0.050(2) 0.112(4) -0.012(2) 0.030(2) 0.0022(18)
C21 0.061(3) 0.066(3) 0.099(3) -0.022(3) 0.043(2) -0.008(2)
C22 0.064(2) 0.069(3) 0.068(2) -0.007(2) 0.033(2) -0.008(2)
C23 0.043(2) 0.047(2) 0.064(2) -0.0045(18) 0.0123(17) -0.0033(17)
F4 0.0615(13) 0.0726(15) 0.0774(15) 0.0158(12) 0.0196(11) 0.0184(12)

loop_
_atom_type_symbol
_atom_type_description
_atom_type_scat_dispersion_real
_atom_type_scat_dispersion_imag
_atom_type_scat_source
C C 0.0033 0.0016 'International Tables Vol C Tables 4.2.6.8 and 6.1.1.4'
H H 0.0000 0.0000 'International Tables Vol C Tables 4.2.6.8 and 6.1.1.4'
Li Li -0.0003 0.0001 'International Tables Vol C Tables 4.2.6.8 and 6.1.1.4'
N N 0.0061 0.0033 'International Tables Vol C Tables 4.2.6.8 and 6.1.1.4'
F F 0.0171 0.0103 'International Tables Vol C Tables 4.2.6.8 and 6.1.1.4'
Si Si 0.0817 0.0704 'International Tables Vol C Tables 4.2.6.8 and 6.1.1.4'

loop_
_geom_angle_atom_site_label_1
_geom_angle_atom_site_label_2
_geom_angle_atom_site_label_3
_geom_angle
_geom_angle_site_symmetry_1
_geom_angle_site_symmetry_3
_geom_angle_publ_flag
N1 Li1 N3 111.8(3) . . ?
N1 Li1 N2 111.2(3) . . ?
N3 Li1 N2 128.0(3) . . ?
N1 Li1 N2 134.1(3) . 2 ?
N3 Li1 N2 103.3(2) . 2 ?
N2 Li1 N2 63.48(19) . 2 ?
N1 Li1 C9 138.2(3) . . ?
N3 Li1 C9 109.9(2) . . ?
N2 Li1 C9 33.34(10) . . ?
N2 Li1 C9 33.34(10) 2 . ?
N1 Li1 Li1 82.99(18) . 2 ?
N3 Li1 Li1 156.6(4) . 2 ?
N2 Li1 Li1 55.62(18) . 2 ?
N2 Li1 Li1 55.6(2) 2 2 ?
C9 Li1 Li1 59.19(14) . 2 ?
N1 Li1 Si1 29.25(11) . . ?
N3 Li1 Si1 89.9(2) . . ?
N2 Li1 Si1 116.0(2) . . ?
N2 Li1 Si1 163.4(3) 2 . ?
C9 Li1 Si1 149.3(2) . . ?
Li1 Li1 Si1 109.34(17) 2 . ?
C1 N1 Si1 129.3(2) . . ?
C1 N1 Li1 112.4(3) . . ?
Si1 N1 Li1 116.0(2) . . ?
N1 Si1 C8 111.02(14) . . ?
N1 Si1 C6 115.87(14) . . ?
C8 Si1 C6 109.64(16) . . ?
N1 Si1 C7 107.03(14) . . ?
C8 Si1 C7 107.24(16) . . ?
C6 Si1 C7 105.53(15) . . ?
N1 Si1 Li1 34.72(13) . . ?
C8 Si1 Li1 106.66(14) . . ?
C6 Si1 Li1 141.11(15) . . ?
C7 Si1 Li1 76.00(15) . . ?
N1 C1 N1 123.5(4) . 2 ?
N1 C1 C2 118.2(2) . . ?
N1 C1 C2 118.2(2) 2 . ?
C3 C2 C3 114.3(4) . 2 ?
C3 C2 C1 122.9(2) . . ?
C3 C2 C1 122.9(2) 2 . ?
F1 C3 C4 118.0(3) . . ?
F1 C3 C2 117.7(3) . . ?
C4 C3 C2 124.3(4) . . ?
C5 C4 C3 118.1(4) . . ?
C4 C5 C4 120.9(5) . 2 ?
C9 N2 Si2 132.0(2) . . ?
C9 N2 Li1 82.6(2) . . ?
Si2 N2 Li1 136.6(2) . . ?
C9 N2 Li1 82.6(2) . 2 ?
Si2 N2 Li1 130.83(19) . 2 ?
Li1 N2 Li1 68.8(3) . 2 ?
N2 Si2 C15 111.98(15) . . ?
N2 Si2 C16 113.88(15) . . ?
C15 Si2 C16 108.08(19) . . ?
N2 Si2 C14 104.38(15) . . ?
C15 Si2 C14 110.09(18) . . ?
C16 Si2 C14 108.30(18) . . ?
N2 C9 N2 118.8(4) 2 . ?
N2 C9 C10 120.60(19) 2 . ?
N2 C9 C10 120.60(19) . . ?
N2 C9 Li1 64.1(2) 2 2 ?
N2 C9 Li1 64.1(2) . 2 ?
C10 C9 Li1 149.19(15) . 2 ?
N2 C9 Li1 64.1(2) 2 . ?
N2 C9 Li1 64.1(2) . . ?
C10 C9 Li1 149.19(14) . . ?
Li1 C9 Li1 61.6(3) 2 . ?
C11 C10 C11 117.2(6) 2 . ?
C11 C10 C9 121.4(3) 2 . ?
C11 C10 C9 121.4(3) . . ?
F2 C11 C10 118.2(4) . . ?
F2 C11 C12 120.6(5) . . ?
C10 C11 C12 121.2(6) . . ?
C13 C12 C11 119.5(9) . . ?
C12 C13 C12 121.4(10) 2 . ?
C17 N3 Li1 178.2(3) . . ?
N3 C17 C18 179.0(4) . . ?
C19 C18 C23 116.1(3) . . ?
C19 C18 C17 121.9(3) . . ?
C23 C18 C17 122.1(3) . . ?
F3 C19 C20 119.6(3) . . ?
F3 C19 C18 117.4(3) . . ?
C20 C19 C18 123.1(4) . . ?
C21 C20 C19 118.2(4) . . ?
C20 C21 C22 121.8(4) . . ?
C23 C22 C21 118.0(4) . . ?
F4 C23 C22 119.8(3) . . ?
F4 C23 C18 117.3(3) . . ?
C22 C23 C18 122.9(3) . . ?

loop_
_geom_bond_atom_site_label_1
_geom_bond_atom_site_label_2
_geom_bond_distance
_geom_bond_site_symmetry_2
_geom_bond_publ_flag
Li1 N1 2.009(6) . ?
Li1 N3 2.094(6) . ?
Li1 N2 2.161(6) . ?
Li1 N2 2.161(6) 2 ?
Li1 C9 2.383(6) . ?
Li1 Li1 2.441(11) 2 ?
Li1 Si1 3.169(5) . ?
N1 C1 1.324(3) . ?
N1 Si1 1.723(3) . ?
Si1 C8 1.866(3) . ?
Si1 C6 1.872(3) . ?
Si1 C7 1.873(3) . ?
C1 N1 1.324(3) 2 ?
C1 C2 1.525(6) . ?
C2 C3 1.381(4) . ?
C2 C3 1.381(4) 2 ?
C3 F1 1.362(4) . ?
C3 C4 1.381(5) . ?
C4 C5 1.372(4) . ?
C5 C4 1.372(4) 2 ?
N2 C9 1.321(3) . ?
N2 Si2 1.729(3) . ?
N2 Li1 2.161(6) 2 ?
Si2 C15 1.862(4) . ?
Si2 C16 1.865(4) . ?
Si2 C14 1.866(4) . ?
C9 N2 1.321(3) 2 ?
C9 C10 1.504(6) . ?
C9 Li1 2.383(6) 2 ?
C10 C11 1.374(5) 2 ?
C10 C11 1.374(5) . ?
C11 F2 1.343(5) . ?
C11 C12 1.390(7) . ?
C12 C13 1.340(8) . ?
C13 C12 1.340(8) 2 ?
N3 C17 1.144(4) . ?
C17 C18 1.430(5) . ?
C18 C19 1.382(4) . ?
C18 C23 1.384(5) . ?
C19 F3 1.346(4) . ?
C19 C20 1.369(5) . ?
C20 C21 1.366(6) . ?
C21 C22 1.376(6) . ?
C22 C23 1.370(5) . ?
C23 F4 1.353(4) . ?

loop_
_geom_torsion_atom_site_label_1
_geom_torsion_atom_site_label_2
_geom_torsion_atom_site_label_3
_geom_torsion_atom_site_label_4
_geom_torsion
_geom_torsion_site_symmetry_1
_geom_torsion_site_symmetry_2
_geom_torsion_site_symmetry_3
_geom_torsion_site_symmetry_4
_geom_torsion_publ_flag
N3 Li1 N1 C1 120.0(3) . . . . ?
N2 Li1 N1 C1 -90.1(3) . . . . ?
N2 Li1 N1 C1 -17.0(5) 2 . . . ?
C9 Li1 N1 C1 -65.6(5) . . . . ?
Li1 Li1 N1 C1 -41.2(3) 2 . . . ?
Si1 Li1 N1 C1 164.3(3) . . . . ?
N3 Li1 N1 Si1 -44.3(3) . . . . ?
N2 Li1 N1 Si1 105.6(3) . . . . ?
N2 Li1 N1 Si1 178.6(3) 2 . . . ?
C9 Li1 N1 Si1 130.0(4) . . . . ?
Li1 Li1 N1 Si1 154.5(2) 2 . . . ?
C1 N1 Si1 C8 -72.0(2) . . . . ?
Li1 N1 Si1 C8 89.1(2) . . . . ?
C1 N1 Si1 C6 53.9(3) . . . . ?
Li1 N1 Si1 C6 -145.0(2) . . . . ?
C1 N1 Si1 C7 171.2(2) . . . . ?
Li1 N1 Si1 C7 -27.6(2) . . . . ?
C1 N1 Si1 Li1 -161.2(3) . . . . ?
N3 Li1 Si1 N1 139.6(3) . . . . ?
N2 Li1 Si1 N1 -87.3(3) . . . . ?
N2 Li1 Si1 N1 -3.4(7) 2 . . . ?
C9 Li1 Si1 N1 -88.8(5) . . . . ?
Li1 Li1 Si1 N1 -27.0(2) 2 . . . ?
N1 Li1 Si1 C8 -103.0(2) . . . . ?
N3 Li1 Si1 C8 36.5(2) . . . . ?
N2 Li1 Si1 C8 169.6(2) . . . . ?
N2 Li1 Si1 C8 -106.4(8) 2 . . . ?
C9 Li1 Si1 C8 168.1(4) . . . . ?
Li1 Li1 Si1 C8 -130.0(3) 2 . . . ?
N1 Li1 Si1 C6 55.3(3) . . . . ?
N3 Li1 Si1 C6 -165.1(2) . . . . ?
N2 Li1 Si1 C6 -32.0(4) . . . . ?
N2 Li1 Si1 C6 51.9(9) 2 . . . ?
C9 Li1 Si1 C6 -33.5(6) . . . . ?
Li1 Li1 Si1 C6 28.4(4) 2 . . . ?
N1 Li1 Si1 C7 152.8(2) . . . . ?
N3 Li1 Si1 C7 -67.6(2) . . . . ?
N2 Li1 Si1 C7 65.5(3) . . . . ?
N2 Li1 Si1 C7 149.4(9) 2 . . . ?
C9 Li1 Si1 C7 64.0(5) . . . . ?
Li1 Li1 Si1 C7 125.8(3) 2 . . . ?
Si1 N1 C1 N1 -177.2(2) . . . 2 ?
Li1 N1 C1 N1 21.13(18) . . . 2 ?
Si1 N1 C1 C2 2.8(2) . . . . ?
Li1 N1 C1 C2 -158.87(18) . . . . ?
N1 C1 C2 C3 -90.12(18) . . . . ?
N1 C1 C2 C3 89.88(18) 2 . . . ?
N1 C1 C2 C3 89.88(18) . . . 2 ?
N1 C1 C2 C3 -90.12(18) 2 . . 2 ?
C3 C2 C3 F1 179.8(3) 2 . . . ?
C1 C2 C3 F1 -0.2(3) . . . . ?
C3 C2 C3 C4 -0.5(2) 2 . . . ?
C1 C2 C3 C4 179.5(2) . . . . ?
F1 C3 C4 C5 -179.4(2) . . . . ?
C2 C3 C4 C5 0.9(4) . . . . ?
C3 C4 C5 C4 -0.4(2) . . . 2 ?
N1 Li1 N2 C9 149.8(3) . . . . ?
N3 Li1 N2 C9 -66.4(4) . . . . ?
N2 Li1 N2 C9 19.93(14) 2 . . . ?
Li1 Li1 N2 C9 84.9(2) 2 . . . ?
Si1 Li1 N2 C9 -178.6(2) . . . . ?
N1 Li1 N2 Si2 -62.6(4) . . . . ?
N3 Li1 N2 Si2 81.1(4) . . . . ?
N2 Li1 N2 Si2 167.5(2) 2 . . . ?
C9 Li1 N2 Si2 147.5(3) . . . . ?
Li1 Li1 N2 Si2 -127.6(3) 2 . . . ?
Si1 Li1 N2 Si2 -31.1(4) . . . . ?
N1 Li1 N2 Li1 64.94(19) . . . 2 ?
N3 Li1 N2 Li1 -151.3(5) . . . 2 ?
N2 Li1 N2 Li1 -65.0(2) 2 . . 2 ?
C9 Li1 N2 Li1 -84.9(2) . . . 2 ?
Si1 Li1 N2 Li1 96.50(19) . . . 2 ?
C9 N2 Si2 C15 79.5(3) . . . . ?
Li1 N2 Si2 C15 -54.8(3) . . . . ?
Li1 N2 Si2 C15 -157.2(3) 2 . . . ?
C9 N2 Si2 C16 -43.5(3) . . . . ?
Li1 N2 Si2 C16 -177.8(3) . . . . ?
Li1 N2 Si2 C16 79.7(3) 2 . . . ?
C9 N2 Si2 C14 -161.4(2) . . . . ?
Li1 N2 Si2 C14 64.3(3) . . . . ?
Li1 N2 Si2 C14 -38.2(3) 2 . . . ?
Si2 N2 C9 N2 175.1(3) . . . 2 ?
Li1 N2 C9 N2 -34.71(16) . . . 2 ?
Li1 N2 C9 N2 34.71(15) 2 . . 2 ?
Si2 N2 C9 C10 -4.9(3) . . . . ?
Li1 N2 C9 C10 145.29(16) . . . . ?
Li1 N2 C9 C10 -145.29(15) 2 . . . ?
Si2 N2 C9 Li1 140.3(3) . . . 2 ?
Li1 N2 C9 Li1 -69.4(3) . . . 2 ?
Si2 N2 C9 Li1 -150.2(3) . . . . ?
Li1 N2 C9 Li1 69.4(3) 2 . . . ?
N1 Li1 C9 N2 101.7(5) . . . 2 ?
N3 Li1 C9 N2 -83.9(3) . . . 2 ?
N2 Li1 C9 N2 146.3(2) . . . 2 ?
Li1 Li1 C9 N2 73.1(3) 2 . . 2 ?
Si1 Li1 C9 N2 148.7(5) . . . 2 ?
N1 Li1 C9 N2 -44.6(4) . . . . ?
N3 Li1 C9 N2 129.8(3) . . . . ?
N2 Li1 C9 N2 -146.3(2) 2 . . . ?
Li1 Li1 C9 N2 -73.2(2) 2 . . . ?
Si1 Li1 C9 N2 2.5(4) . . . . ?
N1 Li1 C9 C10 -151.5(3) . . . . ?
N3 Li1 C9 C10 22.9(4) . . . . ?
N2 Li1 C9 C10 -106.8(2) . . . . ?
N2 Li1 C9 C10 106.9(3) 2 . . . ?
Li1 Li1 C9 C10 180.0 2 . . . ?
Si1 Li1 C9 C10 -104.4(4) . . . . ?
N1 Li1 C9 Li1 28.5(3) . . . 2 ?
N3 Li1 C9 Li1 -157.1(4) . . . 2 ?
N2 Li1 C9 Li1 73.2(2) . . . 2 ?
N2 Li1 C9 Li1 -73.1(3) 2 . . 2 ?
Si1 Li1 C9 Li1 75.6(4) . . . 2 ?
N2 C9 C10 C11 -85.3(2) 2 . . 2 ?
N2 C9 C10 C11 94.7(2) . . . 2 ?
Li1 C9 C10 C11 4.7(3) 2 . . 2 ?
Li1 C9 C10 C11 -175.3(3) . . . 2 ?
N2 C9 C10 C11 94.7(2) 2 . . . ?
N2 C9 C10 C11 -85.3(2) . . . . ?
Li1 C9 C10 C11 -175.3(3) 2 . . . ?
Li1 C9 C10 C11 4.7(3) . . . . ?
C11 C10 C11 F2 179.2(4) 2 . . . ?
C9 C10 C11 F2 -0.8(4) . . . . ?
C11 C10 C11 C12 0.0(3) 2 . . . ?
C9 C10 C11 C12 -180.0(3) . . . . ?
F2 C11 C12 C13 -179.2(3) . . . . ?
C10 C11 C12 C13 0.0(6) . . . . ?
C11 C12 C13 C12 0.0(3) . . . 2 ?
N1 Li1 N3 C17 22(11) . . . . ?
N2 Li1 N3 C17 -122(11) . . . . ?
N2 Li1 N3 C17 172(11) 2 . . . ?
C9 Li1 N3 C17 -154(11) . . . . ?
Li1 Li1 N3 C17 148(11) 2 . . . ?
Si1 Li1 N3 C17 2(11) . . . . ?
Li1 N3 C17 C18 75(28) . . . . ?
N3 C17 C18 C19 114(24) . . . . ?
N3 C17 C18 C23 -64(24) . . . . ?
C23 C18 C19 F3 -178.7(3) . . . . ?
C17 C18 C19 F3 2.8(5) . . . . ?
C23 C18 C19 C20 0.6(5) . . . . ?
C17 C18 C19 C20 -177.9(3) . . . . ?
F3 C19 C20 C21 178.2(3) . . . . ?
C18 C19 C20 C21 -1.1(5) . . . . ?
C19 C20 C21 C22 0.9(6) . . . . ?
C20 C21 C22 C23 -0.3(6) . . . . ?
C21 C22 C23 F4 -179.4(3) . . . . ?
C21 C22 C23 C18 -0.2(5) . . . . ?
C19 C18 C23 F4 179.3(3) . . . . ?
C17 C18 C23 F4 -2.2(5) . . . . ?
C19 C18 C23 C22 0.0(5) . . . . ?
C17 C18 C23 C22 178.5(3) . . . . ?
